data_4343296
loop_
_publ_author_name
'Zamorano, Ana'
'Rend\'on, Nuria'
'Valpuesta, Jos\'e E V'
'\'Alvarez, Eleuterio'
'Carmona, Ernesto'

_publ_section_title
;
 Synthesis and Reactivity toward H2 of (\h(5)-C5Me5)Rh(III) Complexes with
 Bulky Aminopyridinate Ligands.
;
_journal_issue 13
_journal_name_full 'Inorganic chemistry'
_journal_page_first 6573
_journal_page_last 6581
_journal_paper_doi 10.1021/acs.inorgchem.5b00905
_journal_volume 54
_journal_year 2015
_chemical_formula_moiety '2(C31 H36 Cl N2 Rh), C H2 Cl2'
_chemical_formula_sum 'C31.5 H37 Cl2 N2 Rh'
_chemical_formula_weight 617.44
_chemical_name_systematic
; 
 ? 
;
_space_group_IT_number 2
_symmetry_cell_setting triclinic
_symmetry_space_group_name_Hall '-P 1'
_symmetry_space_group_name_H-M 'P -1'
_atom_sites_solution_hydrogens geom
_atom_sites_solution_primary direct
_atom_sites_solution_secondary difmap
_audit_creation_method SHELXL-97
_cell_angle_alpha 89.276(2)
_cell_angle_beta 86.076(2)
_cell_angle_gamma 89.160(2)
_cell_formula_units_Z 4
_cell_length_a 9.6544(5)
_cell_length_b 16.1312(9)
_cell_length_c 18.5241(10)
_cell_measurement_reflns_used 9971
_cell_measurement_temperature 173(2)
_cell_measurement_theta_max 29.07
_cell_measurement_theta_min 2.45
_cell_volume 2877.6(3)
_computing_cell_refinement 'APEX2 Software Suite (Bruker, 2007)'
_computing_data_collection 'APEX2 Software Suite (Bruker, 2007)'
_computing_data_reduction 'APEX2 Software Suite (Bruker, 2007)'
_computing_molecular_graphics 'SHELXTL (Sheldrick, 2008)'
_computing_publication_material 'SHELXTL and publCIF (Westrip, 2010)'
_computing_structure_refinement 'SHELXL97 (Sheldrick, 2008)'
_computing_structure_solution 'SIR2002 (Burla et al., 2003)'
_diffrn_ambient_temperature 173(2)
_diffrn_detector_area_resol_mean 8.26
_diffrn_measured_fraction_theta_full 0.988
_diffrn_measured_fraction_theta_max 0.988
_diffrn_measurement_device_type
;
 Bruker-Nonius X8kappa APEX II CCD area detector
;
_diffrn_measurement_method 'phi and omega scans with narrow frames'
_diffrn_radiation_monochromator graphite
_diffrn_radiation_source 'fine-focus sealed tube'
_diffrn_radiation_type MoK\a
_diffrn_radiation_wavelength 0.71073
_diffrn_reflns_av_R_equivalents 0.0585
_diffrn_reflns_av_sigmaI/netI 0.0514
_diffrn_reflns_limit_h_max 11
_diffrn_reflns_limit_h_min -11
_diffrn_reflns_limit_k_max 19
_diffrn_reflns_limit_k_min -19
_diffrn_reflns_limit_l_max 22
_diffrn_reflns_limit_l_min -21
_diffrn_reflns_number 45556
_diffrn_reflns_theta_full 25.25
_diffrn_reflns_theta_max 25.25
_diffrn_reflns_theta_min 1.10
_diffrn_standards_decay_% 0
_exptl_absorpt_coefficient_mu 0.802
_exptl_absorpt_correction_T_max 0.9159
_exptl_absorpt_correction_T_min 0.9000
_exptl_absorpt_correction_type multi-scan
_exptl_absorpt_process_details
;
program SADABS, Bruker (2001).
;
_exptl_crystal_colour orange
_exptl_crystal_density_diffrn 1.425
_exptl_crystal_density_method 'not measured'
_exptl_crystal_description needle
_exptl_crystal_F_000 1276
_exptl_crystal_size_max 0.20
_exptl_crystal_size_mid 0.11
_exptl_crystal_size_min 0.11
_refine_diff_density_max 0.792
_refine_diff_density_min -1.724
_refine_diff_density_rms 0.113
_refine_ls_extinction_method none
_refine_ls_goodness_of_fit_ref 1.054
_refine_ls_hydrogen_treatment constr
_refine_ls_matrix_type full
_refine_ls_number_parameters 676
_refine_ls_number_reflns 10316
_refine_ls_number_restraints 0
_refine_ls_restrained_S_all 1.054
_refine_ls_R_factor_all 0.0651
_refine_ls_R_factor_gt 0.0455
_refine_ls_shift/su_max 0.002
_refine_ls_shift/su_mean 0.000
_refine_ls_structure_factor_coef Fsqd
_refine_ls_weighting_details 'calc w=1/[\s^2^(Fo^2^)+(0.0762P)^2^+0.2337P] where P=(Fo^2^+2Fc^2^)/3'
_refine_ls_weighting_scheme calc
_refine_ls_wR_factor_gt 0.1159
_refine_ls_wR_factor_ref 0.1230
_reflns_number_gt 7978
_reflns_number_total 10316
_reflns_threshold_expression >2sigma(I)
_cod_data_source_file ic5b00905_si_001.cif
_cod_data_source_block 1b.Cl
_cod_depositor_comments
;
The following automatic conversions were performed:

'_symmetry_cell_setting' value 'Triclinic' changed to 'triclinic'
according to
/usr/data/users/saulius/crontab/automatic-downloads/rss-feeds/ACS/lib/dictionaries/cif_core.dic
dictionary named 'cif_core.dic' version 2.4.2 from 2011-04-26.

Automatic conversion script
Id: cif_fix_values 3271 2015-04-21 07:52:19Z andrius 

 Adding full bibliography for 4343295--4343303.cif.
;
_cod_database_code 4343296

loop_
_symmetry_equiv_pos_as_xyz
'x, y, z'
'-x, -y, -z'

loop_
_atom_site_label
_atom_site_type_symbol
_atom_site_fract_x
_atom_site_fract_y
_atom_site_fract_z
_atom_site_U_iso_or_equiv
_atom_site_adp_type
_atom_site_occupancy
_atom_site_symmetry_multiplicity
_atom_site_calc_flag
_atom_site_refinement_flags
Rh1 Rh 0.96255(3) 0.332897(18) 0.138300(15) 0.01772(10) Uani 1 1 d .
Cl1 Cl 1.06161(10) 0.37802(6) 0.02299(5) 0.0299(2) Uani 1 1 d .
N2 N 1.1641(3) 0.3007(2) 0.16791(18) 0.0228(7) Uani 1 1 d .
N1 N 1.0444(3) 0.21152(19) 0.10906(17) 0.0201(7) Uani 1 1 d .
C1 C 1.1703(4) 0.2276(2) 0.1356(2) 0.0186(8) Uani 1 1 d .
C2 C 1.2830(4) 0.1704(2) 0.1246(2) 0.0233(9) Uani 1 1 d .
H2 H 1.3697 0.1797 0.1444 0.028 Uiso 1 1 calc R
C3 C 1.2620(4) 0.1015(3) 0.0847(2) 0.0273(9) Uani 1 1 d .
H3 H 1.3361 0.0627 0.0761 0.033 Uiso 1 1 calc R
C4 C 1.1346(4) 0.0867(3) 0.0560(2) 0.0258(9) Uani 1 1 d .
H4 H 1.1223 0.0390 0.0277 0.031 Uiso 1 1 calc R
C5 C 1.0262(4) 0.1433(2) 0.0700(2) 0.0210(8) Uani 1 1 d .
C6 C 0.8849(4) 0.1268(2) 0.0454(2) 0.0221(9) Uani 1 1 d .
C7 C 0.8426(4) 0.1618(3) -0.0191(2) 0.0258(9) Uani 1 1 d .
C8 C 0.7088(4) 0.1454(3) -0.0380(2) 0.0318(10) Uani 1 1 d .
H8 H 0.6766 0.1701 -0.0807 0.038 Uiso 1 1 calc R
C9 C 0.6220(4) 0.0945(3) 0.0036(2) 0.0306(10) Uani 1 1 d .
H9 H 0.5305 0.0851 -0.0100 0.037 Uiso 1 1 calc R
C10 C 0.6670(4) 0.0575(3) 0.0643(2) 0.0288(10) Uani 1 1 d .
H10 H 0.6076 0.0207 0.0918 0.035 Uiso 1 1 calc R
C11 C 0.7995(4) 0.0730(2) 0.0870(2) 0.0233(9) Uani 1 1 d .
C12 C 0.9371(5) 0.2112(3) -0.0696(2) 0.0392(11) Uani 1 1 d .
H12A H 0.8884 0.2273 -0.1124 0.059 Uiso 1 1 calc R
H12B H 1.0194 0.1777 -0.0844 0.059 Uiso 1 1 calc R
H12C H 0.9655 0.2611 -0.0451 0.059 Uiso 1 1 calc R
C13 C 0.8473(4) 0.0303(3) 0.1542(2) 0.0346(10) Uani 1 1 d .
H13A H 0.9125 -0.0148 0.1402 0.052 Uiso 1 1 calc R
H13B H 0.7669 0.0075 0.1825 0.052 Uiso 1 1 calc R
H13C H 0.8935 0.0704 0.1834 0.052 Uiso 1 1 calc R
C14 C 1.2652(4) 0.3293(2) 0.2130(2) 0.0227(9) Uani 1 1 d .
C15 C 1.2893(4) 0.2859(3) 0.2772(2) 0.0262(9) Uani 1 1 d .
C16 C 1.3900(4) 0.3142(3) 0.3205(2) 0.0355(11) Uani 1 1 d .
H16 H 1.4088 0.2843 0.3633 0.043 Uiso 1 1 calc R
C17 C 1.4631(5) 0.3849(3) 0.3026(3) 0.0419(12) Uani 1 1 d .
H17 H 1.5319 0.4032 0.3328 0.050 Uiso 1 1 calc R
C18 C 1.4366(4) 0.4294(3) 0.2407(3) 0.0361(11) Uani 1 1 d .
H18 H 1.4860 0.4788 0.2290 0.043 Uiso 1 1 calc R
C19 C 1.3376(4) 0.4022(2) 0.1949(2) 0.0274(9) Uani 1 1 d .
C20 C 1.2072(5) 0.2097(3) 0.2999(2) 0.0340(10) Uani 1 1 d .
H20A H 1.1113 0.2169 0.2866 0.051 Uiso 1 1 calc R
H20B H 1.2080 0.2018 0.3524 0.051 Uiso 1 1 calc R
H20C H 1.2492 0.1610 0.2755 0.051 Uiso 1 1 calc R
C21 C 1.3131(5) 0.4503(3) 0.1272(3) 0.0370(11) Uani 1 1 d .
H21A H 1.3767 0.4972 0.1226 0.055 Uiso 1 1 calc R
H21B H 1.2170 0.4711 0.1294 0.055 Uiso 1 1 calc R
H21C H 1.3296 0.4142 0.0852 0.055 Uiso 1 1 calc R
C22 C 0.7743(4) 0.4055(2) 0.1265(2) 0.0251(9) Uani 1 1 d .
C23 C 0.8663(4) 0.4455(2) 0.1732(2) 0.0260(9) Uani 1 1 d .
C24 C 0.8809(4) 0.3928(3) 0.2352(2) 0.0278(9) Uani 1 1 d .
C25 C 0.8058(4) 0.3182(3) 0.2251(2) 0.0283(9) Uani 1 1 d .
C26 C 0.7383(4) 0.3279(3) 0.1588(2) 0.0268(9) Uani 1 1 d .
C27 C 0.7269(5) 0.4410(3) 0.0576(2) 0.0417(12) Uani 1 1 d .
H27A H 0.7151 0.3961 0.0235 0.063 Uiso 1 1 calc R
H27B H 0.7964 0.4797 0.0367 0.063 Uiso 1 1 calc R
H27C H 0.6382 0.4704 0.0673 0.063 Uiso 1 1 calc R
C28 C 0.9254(5) 0.5297(3) 0.1605(3) 0.0444(12) Uani 1 1 d .
H28A H 0.8514 0.5716 0.1677 0.067 Uiso 1 1 calc R
H28B H 0.9669 0.5338 0.1108 0.067 Uiso 1 1 calc R
H28C H 0.9968 0.5390 0.1945 0.067 Uiso 1 1 calc R
C29 C 0.9630(5) 0.4124(3) 0.2976(2) 0.0459(13) Uani 1 1 d .
H29A H 0.9125 0.4537 0.3280 0.069 Uiso 1 1 calc R
H29B H 1.0530 0.4346 0.2798 0.069 Uiso 1 1 calc R
H29C H 0.9775 0.3618 0.3261 0.069 Uiso 1 1 calc R
C30 C 0.7871(5) 0.2468(3) 0.2768(3) 0.0508(14) Uani 1 1 d .
H30A H 0.6923 0.2480 0.2994 0.076 Uiso 1 1 calc R
H30B H 0.8535 0.2509 0.3143 0.076 Uiso 1 1 calc R
H30C H 0.8033 0.1948 0.2507 0.076 Uiso 1 1 calc R
C31 C 0.6396(4) 0.2684(3) 0.1304(3) 0.0447(13) Uani 1 1 d .
H31A H 0.5443 0.2849 0.1461 0.067 Uiso 1 1 calc R
H31B H 0.6591 0.2126 0.1491 0.067 Uiso 1 1 calc R
H31C H 0.6504 0.2684 0.0774 0.067 Uiso 1 1 calc R
Rh2 Rh 0.20021(3) 0.760584(19) 0.410284(16) 0.02269(10) Uani 1 1 d .
Cl2 Cl 0.14950(12) 0.81849(7) 0.52840(6) 0.0373(3) Uani 1 1 d .
N4 N -0.0144(3) 0.7570(2) 0.39429(19) 0.0286(8) Uani 1 1 d .
N3 N 0.1039(3) 0.8710(2) 0.37007(17) 0.0219(7) Uani 1 1 d .
C32 C -0.0264(4) 0.8380(2) 0.3778(2) 0.0250(9) Uani 1 1 d .
C33 C -0.1449(4) 0.8883(3) 0.3713(2) 0.0320(10) Uani 1 1 d .
H33 H -0.2350 0.8651 0.3746 0.038 Uiso 1 1 calc R
C34 C -0.1268(4) 0.9711(3) 0.3602(2) 0.0344(10) Uani 1 1 d .
H34 H -0.2057 1.0064 0.3567 0.041 Uiso 1 1 calc R
C35 C 0.0057(4) 1.0050(3) 0.3538(2) 0.0300(10) Uani 1 1 d .
H35 H 0.0171 1.0629 0.3463 0.036 Uiso 1 1 calc R
C36 C 0.1191(4) 0.9535(2) 0.3585(2) 0.0252(9) Uani 1 1 d .
C37 C 0.2634(4) 0.9856(2) 0.3411(2) 0.0239(9) Uani 1 1 d .
C38 C 0.3389(5) 1.0200(3) 0.3942(2) 0.0336(10) Uani 1 1 d .
C39 C 0.4693(5) 1.0534(3) 0.3729(3) 0.0424(12) Uani 1 1 d .
H39 H 0.5234 1.0765 0.4084 0.051 Uiso 1 1 calc R
C40 C 0.5199(5) 1.0535(3) 0.3019(3) 0.0427(12) Uani 1 1 d .
H40 H 0.6072 1.0774 0.2882 0.051 Uiso 1 1 calc R
C41 C 0.4435(5) 1.0187(3) 0.2511(3) 0.0392(11) Uani 1 1 d .
H41 H 0.4801 1.0175 0.2022 0.047 Uiso 1 1 calc R
C42 C 0.3136(4) 0.9849(3) 0.2687(2) 0.0282(9) Uani 1 1 d .
C43 C 0.2800(6) 1.0257(4) 0.4703(3) 0.0510(14) Uani 1 1 d .
H43A H 0.2025 1.0657 0.4729 0.077 Uiso 1 1 calc R
H43B H 0.3519 1.0440 0.5011 0.077 Uiso 1 1 calc R
H43C H 0.2467 0.9711 0.4869 0.077 Uiso 1 1 calc R
C44 C 0.2305(5) 0.9469(3) 0.2123(2) 0.0410(12) Uani 1 1 d .
H44A H 0.2019 0.8912 0.2283 0.061 Uiso 1 1 calc R
H44B H 0.2874 0.9433 0.1666 0.061 Uiso 1 1 calc R
H44C H 0.1479 0.9814 0.2053 0.061 Uiso 1 1 calc R
C45 C -0.1213(4) 0.7004(2) 0.3887(2) 0.0296(10) Uani 1 1 d .
C46 C -0.1804(4) 0.6883(3) 0.3223(3) 0.0349(10) Uani 1 1 d .
C47 C -0.2861(5) 0.6315(3) 0.3187(3) 0.0416(12) Uani 1 1 d .
H47 H -0.3276 0.6242 0.2742 0.050 Uiso 1 1 calc R
C48 C -0.3322(5) 0.5853(3) 0.3785(3) 0.0486(14) Uani 1 1 d .
H48 H -0.4045 0.5465 0.3751 0.058 Uiso 1 1 calc R
C49 C -0.2723(5) 0.5960(3) 0.4435(3) 0.0449(13) Uani 1 1 d .
H49 H -0.3041 0.5640 0.4846 0.054 Uiso 1 1 calc R
C50 C -0.1661(4) 0.6528(3) 0.4500(3) 0.0341(10) Uani 1 1 d .
C51 C -0.1299(5) 0.7357(3) 0.2556(2) 0.0399(11) Uani 1 1 d .
H51A H -0.1653 0.7103 0.2129 0.060 Uiso 1 1 calc R
H51B H -0.0281 0.7346 0.2511 0.060 Uiso 1 1 calc R
H51C H -0.1632 0.7933 0.2591 0.060 Uiso 1 1 calc R
C52 C -0.1049(5) 0.6645(3) 0.5215(3) 0.0446(12) Uani 1 1 d .
H52A H -0.1652 0.6391 0.5601 0.067 Uiso 1 1 calc R
H52B H -0.0970 0.7239 0.5307 0.067 Uiso 1 1 calc R
H52C H -0.0126 0.6383 0.5204 0.067 Uiso 1 1 calc R
C53 C 0.4006(4) 0.7474(3) 0.3502(2) 0.0323(10) Uani 1 1 d .
C54 C 0.3059(4) 0.6862(3) 0.3276(2) 0.0332(10) Uani 1 1 d .
C55 C 0.2665(4) 0.6351(3) 0.3905(2) 0.0330(10) Uani 1 1 d .
C56 C 0.3345(4) 0.6661(3) 0.4505(2) 0.0292(9) Uani 1 1 d .
C57 C 0.4174(4) 0.7364(3) 0.4261(2) 0.0305(10) Uani 1 1 d .
C58 C 0.4751(5) 0.8101(3) 0.3033(3) 0.0505(14) Uani 1 1 d .
H58A H 0.5711 0.7913 0.2921 0.076 Uiso 1 1 calc R
H58B H 0.4750 0.8631 0.3286 0.076 Uiso 1 1 calc R
H58C H 0.4284 0.8173 0.2582 0.076 Uiso 1 1 calc R
C59 C 0.2683(6) 0.6724(4) 0.2531(3) 0.0582(16) Uani 1 1 d .
H59A H 0.2599 0.7259 0.2280 0.087 Uiso 1 1 calc R
H59B H 0.1795 0.6436 0.2542 0.087 Uiso 1 1 calc R
H59C H 0.3406 0.6385 0.2275 0.087 Uiso 1 1 calc R
C60 C 0.1735(5) 0.5620(3) 0.3904(3) 0.0510(14) Uani 1 1 d .
H60A H 0.2246 0.5148 0.3683 0.077 Uiso 1 1 calc R
H60B H 0.0933 0.5756 0.3626 0.077 Uiso 1 1 calc R
H60C H 0.1414 0.5477 0.4403 0.077 Uiso 1 1 calc R
C61 C 0.3285(5) 0.6318(3) 0.5254(3) 0.0450(12) Uani 1 1 d .
H61A H 0.2460 0.5974 0.5337 0.068 Uiso 1 1 calc R
H61B H 0.3236 0.6775 0.5600 0.068 Uiso 1 1 calc R
H61C H 0.4120 0.5981 0.5321 0.068 Uiso 1 1 calc R
C62 C 0.5040(5) 0.7853(3) 0.4708(3) 0.0482(13) Uani 1 1 d .
H62A H 0.5983 0.7616 0.4687 0.072 Uiso 1 1 calc R
H62B H 0.4647 0.7844 0.5210 0.072 Uiso 1 1 calc R
H62C H 0.5072 0.8426 0.4527 0.072 Uiso 1 1 calc R
Cl3 Cl 0.34989(15) 0.18021(10) 0.88925(8) 0.0584(4) Uani 1 1 d .
Cl4 Cl 0.4610(2) 0.34303(11) 0.91225(12) 0.0937(6) Uani 1 1 d .
C63 C 0.3579(6) 0.2633(3) 0.9486(3) 0.0566(15) Uani 1 1 d .
H63A H 0.2628 0.2851 0.9606 0.068 Uiso 1 1 calc R
H63B H 0.3956 0.2431 0.9941 0.068 Uiso 1 1 calc R

loop_
_atom_site_aniso_label
_atom_site_aniso_U_11
_atom_site_aniso_U_22
_atom_site_aniso_U_33
_atom_site_aniso_U_23
_atom_site_aniso_U_13
_atom_site_aniso_U_12
Rh1 0.01030(16) 0.01934(17) 0.02308(17) -0.00165(12) 0.00206(11) 0.00102(11)
Cl1 0.0251(5) 0.0337(6) 0.0295(5) 0.0063(4) 0.0060(4) 0.0026(4)
N2 0.0140(16) 0.0215(18) 0.0334(19) -0.0013(14) -0.0047(13) 0.0006(13)
N1 0.0125(16) 0.0211(17) 0.0265(18) -0.0022(14) 0.0019(13) -0.0007(13)
C1 0.0134(18) 0.020(2) 0.022(2) 0.0000(16) 0.0020(14) -0.0002(15)
C2 0.0122(19) 0.024(2) 0.034(2) -0.0017(17) 0.0009(16) 0.0013(16)
C3 0.018(2) 0.029(2) 0.033(2) -0.0020(18) 0.0070(17) 0.0044(17)
C4 0.021(2) 0.026(2) 0.031(2) -0.0095(18) 0.0017(16) 0.0019(17)
C5 0.0144(19) 0.026(2) 0.022(2) -0.0019(16) 0.0018(15) 0.0026(16)
C6 0.0157(19) 0.025(2) 0.026(2) -0.0117(17) 0.0017(15) 0.0033(16)
C7 0.021(2) 0.032(2) 0.025(2) -0.0104(18) -0.0019(16) 0.0020(17)
C8 0.024(2) 0.038(3) 0.034(2) -0.011(2) -0.0080(18) 0.0055(19)
C9 0.016(2) 0.041(3) 0.036(2) -0.017(2) 0.0000(17) 0.0014(18)
C10 0.019(2) 0.034(2) 0.033(2) -0.0113(19) 0.0051(17) -0.0047(18)
C11 0.017(2) 0.027(2) 0.026(2) -0.0094(17) 0.0027(15) 0.0039(16)
C12 0.033(3) 0.054(3) 0.031(2) 0.003(2) -0.0070(19) -0.011(2)
C13 0.029(2) 0.038(3) 0.037(3) -0.001(2) 0.0042(19) -0.007(2)
C14 0.0108(18) 0.022(2) 0.035(2) -0.0054(17) -0.0014(16) 0.0038(15)
C15 0.017(2) 0.028(2) 0.033(2) -0.0038(18) -0.0029(16) 0.0060(17)
C16 0.031(2) 0.039(3) 0.037(3) -0.007(2) -0.0093(19) 0.006(2)
C17 0.030(3) 0.048(3) 0.051(3) -0.018(2) -0.020(2) 0.002(2)
C18 0.024(2) 0.028(2) 0.057(3) -0.012(2) -0.006(2) -0.0070(18)
C19 0.015(2) 0.024(2) 0.043(3) -0.0020(19) -0.0004(17) 0.0000(16)
C20 0.035(3) 0.035(3) 0.032(2) 0.0034(19) -0.0017(19) 0.001(2)
C21 0.029(2) 0.034(3) 0.048(3) 0.006(2) -0.003(2) -0.014(2)
C22 0.0139(19) 0.026(2) 0.035(2) -0.0022(18) 0.0040(16) 0.0092(16)
C23 0.016(2) 0.024(2) 0.037(2) -0.0074(18) 0.0048(17) 0.0032(16)
C24 0.019(2) 0.034(2) 0.029(2) -0.0080(18) 0.0056(16) 0.0047(18)
C25 0.019(2) 0.032(2) 0.033(2) 0.0007(18) 0.0090(17) 0.0065(17)
C26 0.0087(18) 0.029(2) 0.042(2) -0.0113(19) 0.0068(16) 0.0035(16)
C27 0.029(3) 0.050(3) 0.045(3) 0.005(2) -0.002(2) 0.020(2)
C28 0.042(3) 0.029(3) 0.061(3) -0.013(2) 0.008(2) -0.004(2)
C29 0.036(3) 0.070(4) 0.032(3) -0.021(2) -0.002(2) 0.009(2)
C30 0.038(3) 0.054(3) 0.057(3) 0.019(3) 0.023(2) 0.007(2)
C31 0.012(2) 0.045(3) 0.077(4) -0.025(3) 0.004(2) -0.001(2)
Rh2 0.01902(18) 0.02408(19) 0.02451(18) -0.00083(13) 0.00124(12) 0.00332(13)
Cl2 0.0475(7) 0.0384(6) 0.0253(5) -0.0043(5) 0.0033(5) 0.0045(5)
N4 0.0199(18) 0.030(2) 0.035(2) 0.0014(16) 0.0007(14) -0.0009(15)
N3 0.0159(16) 0.0244(18) 0.0247(18) 0.0014(14) 0.0019(13) 0.0026(13)
C32 0.022(2) 0.025(2) 0.027(2) -0.0011(17) 0.0018(16) 0.0035(17)
C33 0.013(2) 0.039(3) 0.043(3) 0.001(2) 0.0055(17) 0.0039(18)
C34 0.027(2) 0.033(3) 0.041(3) 0.004(2) 0.0062(19) 0.0154(19)
C35 0.026(2) 0.025(2) 0.038(2) 0.0021(18) 0.0054(18) 0.0086(18)
C36 0.029(2) 0.025(2) 0.022(2) -0.0019(16) 0.0044(16) 0.0000(17)
C37 0.022(2) 0.019(2) 0.030(2) 0.0019(17) 0.0044(16) 0.0033(16)
C38 0.034(3) 0.030(2) 0.037(3) 0.0006(19) -0.0024(19) -0.0019(19)
C39 0.032(3) 0.041(3) 0.056(3) 0.003(2) -0.015(2) -0.009(2)
C40 0.020(2) 0.046(3) 0.060(3) 0.010(2) 0.006(2) 0.001(2)
C41 0.032(3) 0.044(3) 0.038(3) 0.008(2) 0.017(2) 0.008(2)
C42 0.025(2) 0.027(2) 0.031(2) 0.0015(18) 0.0051(17) 0.0060(18)
C43 0.054(3) 0.062(4) 0.038(3) -0.011(3) -0.003(2) -0.018(3)
C44 0.051(3) 0.044(3) 0.027(2) -0.002(2) 0.006(2) -0.001(2)
C45 0.022(2) 0.022(2) 0.044(3) -0.0014(19) 0.0038(18) 0.0018(17)
C46 0.026(2) 0.029(2) 0.049(3) -0.004(2) 0.000(2) 0.0085(19)
C47 0.028(3) 0.034(3) 0.063(3) -0.007(2) -0.008(2) 0.006(2)
C48 0.029(3) 0.024(3) 0.093(4) -0.003(3) -0.005(3) -0.001(2)
C49 0.032(3) 0.029(3) 0.071(4) 0.009(2) 0.011(2) 0.000(2)
C50 0.025(2) 0.025(2) 0.051(3) 0.005(2) 0.009(2) 0.0022(18)
C51 0.036(3) 0.041(3) 0.043(3) -0.003(2) -0.006(2) 0.002(2)
C52 0.048(3) 0.046(3) 0.039(3) 0.006(2) 0.006(2) -0.005(2)
C53 0.021(2) 0.034(2) 0.040(3) 0.004(2) 0.0095(18) 0.0140(18)
C54 0.032(2) 0.034(3) 0.033(2) -0.0076(19) 0.0017(19) 0.016(2)
C55 0.025(2) 0.030(2) 0.044(3) -0.005(2) -0.0042(19) 0.0091(18)
C56 0.025(2) 0.027(2) 0.035(2) 0.0002(19) -0.0048(18) 0.0079(18)
C57 0.020(2) 0.032(2) 0.039(3) -0.0017(19) -0.0007(18) 0.0037(18)
C58 0.031(3) 0.047(3) 0.069(4) 0.019(3) 0.025(2) 0.016(2)
C59 0.066(4) 0.072(4) 0.037(3) -0.020(3) -0.006(3) 0.029(3)
C60 0.040(3) 0.032(3) 0.083(4) -0.017(3) -0.013(3) -0.001(2)
C61 0.054(3) 0.038(3) 0.043(3) 0.011(2) -0.008(2) 0.008(2)
C62 0.036(3) 0.035(3) 0.076(4) -0.007(3) -0.013(3) 0.001(2)
Cl3 0.0496(8) 0.0694(10) 0.0572(8) -0.0010(7) -0.0130(6) 0.0057(7)
Cl4 0.0837(13) 0.0607(10) 0.1301(17) 0.0106(10) 0.0401(12) -0.0091(9)
C63 0.053(3) 0.059(4) 0.052(3) 0.006(3) 0.025(3) 0.010(3)

loop_
_atom_type_symbol
_atom_type_description
_atom_type_scat_dispersion_real
_atom_type_scat_dispersion_imag
_atom_type_scat_source
C C 0.0033 0.0016 'International Tables Vol C Tables 4.2.6.8 and 6.1.1.4'
H H 0.0000 0.0000 'International Tables Vol C Tables 4.2.6.8 and 6.1.1.4'
N N 0.0061 0.0033 'International Tables Vol C Tables 4.2.6.8 and 6.1.1.4'
Cl Cl 0.1484 0.1585 'International Tables Vol C Tables 4.2.6.8 and 6.1.1.4'
Rh Rh -1.1178 0.9187 'International Tables Vol C Tables 4.2.6.8 and 6.1.1.4'

loop_
_geom_angle_atom_site_label_1
_geom_angle_atom_site_label_2
_geom_angle_atom_site_label_3
_geom_angle
N2 Rh1 C23 120.60(14)
N2 Rh1 C25 113.26(15)
C23 Rh1 C25 66.02(16)
N2 Rh1 C24 100.32(14)
C23 Rh1 C24 39.31(16)
C25 Rh1 C24 39.05(16)
N2 Rh1 N1 62.05(12)
C23 Rh1 N1 174.21(13)
C25 Rh1 N1 108.32(14)
C24 Rh1 N1 136.71(14)
N2 Rh1 C22 159.83(14)
C23 Rh1 C22 39.39(15)
C25 Rh1 C22 65.24(16)
C24 Rh1 C22 65.30(16)
N1 Rh1 C22 138.12(13)
N2 Rh1 C26 150.08(15)
C23 Rh1 C26 65.04(15)
C25 Rh1 C26 38.83(16)
C24 Rh1 C26 64.68(15)
N1 Rh1 C26 109.96(13)
C22 Rh1 C26 38.10(15)
N2 Rh1 Cl1 88.91(9)
C23 Rh1 Cl1 99.08(12)
C25 Rh1 Cl1 157.27(12)
C24 Rh1 Cl1 135.51(12)
N1 Rh1 Cl1 85.95(9)
C22 Rh1 Cl1 92.26(11)
C26 Rh1 Cl1 120.23(12)
N2 Rh1 C1 30.46(12)
C23 Rh1 C1 151.03(14)
C25 Rh1 C1 116.46(14)
C24 Rh1 C1 123.08(14)
N1 Rh1 C1 31.70(11)
C22 Rh1 C1 169.56(13)
C26 Rh1 C1 136.63(14)
Cl1 Rh1 C1 85.06(8)
C1 N2 C14 124.2(3)
C1 N2 Rh1 95.8(2)
C14 N2 Rh1 139.5(2)
C5 N1 C1 121.0(3)
C5 N1 Rh1 145.4(3)
C1 N1 Rh1 92.3(2)
N2 C1 N1 109.4(3)
N2 C1 C2 130.2(4)
N1 C1 C2 120.3(3)
N2 C1 Rh1 53.74(19)
N1 C1 Rh1 55.95(18)
C2 C1 Rh1 172.9(3)
C3 C2 C1 117.5(4)
C3 C2 H2 121.2
C1 C2 H2 121.2
C2 C3 C4 121.8(4)
C2 C3 H3 119.1
C4 C3 H3 119.1
C5 C4 C3 118.5(4)
C5 C4 H4 120.8
C3 C4 H4 120.8
N1 C5 C4 120.8(3)
N1 C5 C6 118.7(3)
C4 C5 C6 120.4(3)
C11 C6 C7 121.2(4)
C11 C6 C5 118.1(4)
C7 C6 C5 120.7(4)
C8 C7 C6 117.7(4)
C8 C7 C12 119.4(4)
C6 C7 C12 122.8(4)
C9 C8 C7 121.6(4)
C9 C8 H8 119.2
C7 C8 H8 119.2
C10 C9 C8 120.0(4)
C10 C9 H9 120.0
C8 C9 H9 120.0
C9 C10 C11 121.0(4)
C9 C10 H10 119.5
C11 C10 H10 119.5
C6 C11 C10 118.3(4)
C6 C11 C13 121.9(4)
C10 C11 C13 119.8(4)
C7 C12 H12A 109.5
C7 C12 H12B 109.5
H12A C12 H12B 109.5
C7 C12 H12C 109.5
H12A C12 H12C 109.5
H12B C12 H12C 109.5
C11 C13 H13A 109.5
C11 C13 H13B 109.5
H13A C13 H13B 109.5
C11 C13 H13C 109.5
H13A C13 H13C 109.5
H13B C13 H13C 109.5
C19 C14 C15 120.2(4)
C19 C14 N2 120.1(4)
C15 C14 N2 119.6(3)
C16 C15 C14 118.9(4)
C16 C15 C20 119.8(4)
C14 C15 C20 121.3(4)
C17 C16 C15 121.2(4)
C17 C16 H16 119.4
C15 C16 H16 119.4
C16 C17 C18 120.1(4)
C16 C17 H17 120.0
C18 C17 H17 120.0
C17 C18 C19 120.6(4)
C17 C18 H18 119.7
C19 C18 H18 119.7
C18 C19 C14 119.0(4)
C18 C19 C21 119.6(4)
C14 C19 C21 121.5(4)
C15 C20 H20A 109.5
C15 C20 H20B 109.5
H20A C20 H20B 109.5
C15 C20 H20C 109.5
H20A C20 H20C 109.5
H20B C20 H20C 109.5
C19 C21 H21A 109.5
C19 C21 H21B 109.5
H21A C21 H21B 109.5
C19 C21 H21C 109.5
H21A C21 H21C 109.5
H21B C21 H21C 109.5
C26 C22 C23 107.4(4)
C26 C22 C27 127.2(4)
C23 C22 C27 125.4(4)
C26 C22 Rh1 71.1(2)
C23 C22 Rh1 68.3(2)
C27 C22 Rh1 126.0(3)
C24 C23 C22 108.0(3)
C24 C23 C28 127.0(4)
C22 C23 C28 124.9(4)
C24 C23 Rh1 71.5(2)
C22 C23 Rh1 72.3(2)
C28 C23 Rh1 125.4(3)
C23 C24 C25 108.1(4)
C23 C24 C29 125.2(4)
C25 C24 C29 126.8(4)
C23 C24 Rh1 69.2(2)
C25 C24 Rh1 70.4(2)
C29 C24 Rh1 124.8(3)
C24 C25 C26 107.3(4)
C24 C25 C30 127.2(4)
C26 C25 C30 125.2(4)
C24 C25 Rh1 70.5(2)
C26 C25 Rh1 71.7(2)
C30 C25 Rh1 127.9(3)
C22 C26 C25 109.2(4)
C22 C26 C31 125.3(4)
C25 C26 C31 125.5(4)
C22 C26 Rh1 70.8(2)
C25 C26 Rh1 69.5(2)
C31 C26 Rh1 128.6(3)
C22 C27 H27A 109.5
C22 C27 H27B 109.5
H27A C27 H27B 109.5
C22 C27 H27C 109.5
H27A C27 H27C 109.5
H27B C27 H27C 109.5
C23 C28 H28A 109.5
C23 C28 H28B 109.5
H28A C28 H28B 109.5
C23 C28 H28C 109.5
H28A C28 H28C 109.5
H28B C28 H28C 109.5
C24 C29 H29A 109.5
C24 C29 H29B 109.5
H29A C29 H29B 109.5
C24 C29 H29C 109.5
H29A C29 H29C 109.5
H29B C29 H29C 109.5
C25 C30 H30A 109.5
C25 C30 H30B 109.5
H30A C30 H30B 109.5
C25 C30 H30C 109.5
H30A C30 H30C 109.5
H30B C30 H30C 109.5
C26 C31 H31A 109.5
C26 C31 H31B 109.5
H31A C31 H31B 109.5
C26 C31 H31C 109.5
H31A C31 H31C 109.5
H31B C31 H31C 109.5
N4 Rh2 C55 102.64(15)
N4 Rh2 C56 129.71(15)
C55 Rh2 C56 38.93(16)
N4 Rh2 N3 62.33(13)
C55 Rh2 N3 147.59(15)
C56 Rh2 N3 167.93(14)
N4 Rh2 C54 107.32(15)
C55 Rh2 C54 39.48(17)
C56 Rh2 C54 65.68(16)
N3 Rh2 C54 114.06(15)
N4 Rh2 C57 168.05(15)
C55 Rh2 C57 65.67(16)
C56 Rh2 C57 39.24(16)
N3 Rh2 C57 128.87(14)
C54 Rh2 C57 65.64(16)
N4 Rh2 C53 140.37(15)
C55 Rh2 C53 65.25(17)
C56 Rh2 C53 64.96(16)
N3 Rh2 C53 106.76(14)
C54 Rh2 C53 38.90(17)
C57 Rh2 C53 38.62(17)
N4 Rh2 Cl2 90.24(10)
C55 Rh2 Cl2 124.71(13)
C56 Rh2 Cl2 92.91(11)
N3 Rh2 Cl2 85.67(9)
C54 Rh2 Cl2 157.93(12)
C57 Rh2 Cl2 94.63(12)
C53 Rh2 Cl2 128.34(13)
N4 Rh2 C32 30.91(13)
C55 Rh2 C32 130.06(15)
C56 Rh2 C32 160.09(15)
N3 Rh2 C32 31.70(12)
C54 Rh2 C32 117.44(15)
C57 Rh2 C32 160.56(15)
C53 Rh2 C32 130.98(14)
Cl2 Rh2 C32 84.49(9)
C32 N4 C45 123.5(4)
C32 N4 Rh2 95.2(2)
C45 N4 Rh2 140.7(3)
C36 N3 C32 119.9(3)
C36 N3 Rh2 144.6(3)
C32 N3 Rh2 93.0(2)
N4 C32 N3 108.6(3)
N4 C32 C33 130.5(4)
N3 C32 C33 120.8(4)
N4 C32 Rh2 53.9(2)
N3 C32 Rh2 55.33(19)
C33 C32 Rh2 169.7(3)
C34 C33 C32 118.0(4)
C34 C33 H33 121.0
C32 C33 H33 121.0
C33 C34 C35 121.2(4)
C33 C34 H34 119.4
C35 C34 H34 119.4
C36 C35 C34 119.1(4)
C36 C35 H35 120.5
C34 C35 H35 120.5
N3 C36 C35 120.9(4)
N3 C36 C37 118.1(3)
C35 C36 C37 120.5(4)
C38 C37 C42 121.5(4)
C38 C37 C36 121.2(4)
C42 C37 C36 117.2(4)
C37 C38 C39 117.9(4)
C37 C38 C43 120.9(4)
C39 C38 C43 121.1(4)
C40 C39 C38 121.3(4)
C40 C39 H39 119.3
C38 C39 H39 119.3
C41 C40 C39 119.4(4)
C41 C40 H40 120.3
C39 C40 H40 120.3
C40 C41 C42 122.0(4)
C40 C41 H41 119.0
C42 C41 H41 119.0
C41 C42 C37 117.9(4)
C41 C42 C44 121.5(4)
C37 C42 C44 120.5(4)
C38 C43 H43A 109.5
C38 C43 H43B 109.5
H43A C43 H43B 109.5
C38 C43 H43C 109.5
H43A C43 H43C 109.5
H43B C43 H43C 109.5
C42 C44 H44A 109.5
C42 C44 H44B 109.5
H44A C44 H44B 109.5
C42 C44 H44C 109.5
H44A C44 H44C 109.5
H44B C44 H44C 109.5
N4 C45 C50 119.2(4)
N4 C45 C46 120.8(4)
C50 C45 C46 120.0(4)
C47 C46 C45 119.2(5)
C47 C46 C51 119.9(4)
C45 C46 C51 120.9(4)
C48 C47 C46 121.3(5)
C48 C47 H47 119.3
C46 C47 H47 119.3
C47 C48 C49 119.4(5)
C47 C48 H48 120.3
C49 C48 H48 120.3
C48 C49 C50 121.5(5)
C48 C49 H49 119.3
C50 C49 H49 119.3
C49 C50 C45 118.5(5)
C49 C50 C52 120.4(4)
C45 C50 C52 121.0(4)
C46 C51 H51A 109.5
C46 C51 H51B 109.5
H51A C51 H51B 109.5
C46 C51 H51C 109.5
H51A C51 H51C 109.5
H51B C51 H51C 109.5
C50 C52 H52A 109.5
C50 C52 H52B 109.5
H52A C52 H52B 109.5
C50 C52 H52C 109.5
H52A C52 H52C 109.5
H52B C52 H52C 109.5
C57 C53 C54 108.9(4)
C57 C53 C58 124.4(4)
C54 C53 C58 126.7(4)
C57 C53 Rh2 70.4(2)
C54 C53 Rh2 69.7(2)
C58 C53 Rh2 128.0(3)
C53 C54 C55 107.3(4)
C53 C54 C59 126.2(5)
C55 C54 C59 126.3(5)
C53 C54 Rh2 71.4(2)
C55 C54 Rh2 70.0(2)
C59 C54 Rh2 128.7(3)
C56 C55 C54 108.0(4)
C56 C55 C60 127.0(4)
C54 C55 C60 125.0(4)
C56 C55 Rh2 70.7(2)
C54 C55 Rh2 70.6(2)
C60 C55 Rh2 125.5(3)
C55 C56 C57 108.6(4)
C55 C56 C61 127.2(4)
C57 C56 C61 124.2(4)
C55 C56 Rh2 70.4(2)
C57 C56 Rh2 71.1(2)
C61 C56 Rh2 126.2(3)
C53 C57 C56 107.2(4)
C53 C57 C62 127.0(4)
C56 C57 C62 125.8(4)
C53 C57 Rh2 71.0(2)
C56 C57 Rh2 69.6(2)
C62 C57 Rh2 125.6(3)
C53 C58 H58A 109.5
C53 C58 H58B 109.5
H58A C58 H58B 109.5
C53 C58 H58C 109.5
H58A C58 H58C 109.5
H58B C58 H58C 109.5
C54 C59 H59A 109.5
C54 C59 H59B 109.5
H59A C59 H59B 109.5
C54 C59 H59C 109.5
H59A C59 H59C 109.5
H59B C59 H59C 109.5
C55 C60 H60A 109.5
C55 C60 H60B 109.5
H60A C60 H60B 109.5
C55 C60 H60C 109.5
H60A C60 H60C 109.5
H60B C60 H60C 109.5
C56 C61 H61A 109.5
C56 C61 H61B 109.5
H61A C61 H61B 109.5
C56 C61 H61C 109.5
H61A C61 H61C 109.5
H61B C61 H61C 109.5
C57 C62 H62A 109.5
C57 C62 H62B 109.5
H62A C62 H62B 109.5
C57 C62 H62C 109.5
H62A C62 H62C 109.5
H62B C62 H62C 109.5
Cl4 C63 Cl3 112.3(3)
Cl4 C63 H63A 109.1
Cl3 C63 H63A 109.1
Cl4 C63 H63B 109.1
Cl3 C63 H63B 109.1
H63A C63 H63B 107.9

loop_
_geom_bond_atom_site_label_1
_geom_bond_atom_site_label_2
_geom_bond_distance
Rh1 N2 2.113(3)
Rh1 C23 2.116(4)
Rh1 C25 2.145(4)
Rh1 C24 2.146(4)
Rh1 N1 2.162(3)
Rh1 C22 2.170(4)
Rh1 C26 2.175(4)
Rh1 Cl1 2.3892(10)
Rh1 C1 2.607(4)
N2 C1 1.328(5)
N2 C14 1.414(5)
N1 C5 1.344(5)
N1 C1 1.371(5)
C1 C2 1.422(5)
C2 C3 1.369(5)
C2 H2 0.9500
C3 C4 1.397(6)
C3 H3 0.9500
C4 C5 1.392(5)
C4 H4 0.9500
C5 C6 1.496(5)
C6 C11 1.395(6)
C6 C7 1.398(6)
C7 C8 1.391(5)
C7 C12 1.493(6)
C8 C9 1.373(6)
C8 H8 0.9500
C9 C10 1.361(6)
C9 H9 0.9500
C10 C11 1.400(5)
C10 H10 0.9500
C11 C13 1.512(6)
C12 H12A 0.9800
C12 H12B 0.9800
C12 H12C 0.9800
C13 H13A 0.9800
C13 H13B 0.9800
C13 H13C 0.9800
C14 C19 1.401(5)
C14 C15 1.403(6)
C15 C16 1.389(6)
C15 C20 1.511(6)
C16 C17 1.374(7)
C16 H16 0.9500
C17 C18 1.382(7)
C17 H17 0.9500
C18 C19 1.398(6)
C18 H18 0.9500
C19 C21 1.498(6)
C20 H20A 0.9800
C20 H20B 0.9800
C20 H20C 0.9800
C21 H21A 0.9800
C21 H21B 0.9800
C21 H21C 0.9800
C22 C26 1.418(6)
C22 C23 1.445(6)
C22 C27 1.490(6)
C23 C24 1.434(6)
C23 C28 1.491(6)
C24 C25 1.434(6)
C24 C29 1.485(6)
C25 C26 1.436(6)
C25 C30 1.493(6)
C26 C31 1.488(6)
C27 H27A 0.9800
C27 H27B 0.9800
C27 H27C 0.9800
C28 H28A 0.9800
C28 H28B 0.9800
C28 H28C 0.9800
C29 H29A 0.9800
C29 H29B 0.9800
C29 H29C 0.9800
C30 H30A 0.9800
C30 H30B 0.9800
C30 H30C 0.9800
C31 H31A 0.9800
C31 H31B 0.9800
C31 H31C 0.9800
Rh2 N4 2.115(3)
Rh2 C55 2.142(4)
Rh2 C56 2.146(4)
Rh2 N3 2.146(3)
Rh2 C54 2.150(4)
Rh2 C57 2.166(4)
Rh2 C53 2.174(4)
Rh2 Cl2 2.4065(10)
Rh2 C32 2.606(4)
N4 C32 1.344(5)
N4 C45 1.398(5)
N3 C36 1.354(5)
N3 C32 1.371(5)
C32 C33 1.403(6)
C33 C34 1.361(6)
C33 H33 0.9500
C34 C35 1.395(6)
C34 H34 0.9500
C35 C36 1.371(6)
C35 H35 0.9500
C36 C37 1.505(5)
C37 C38 1.390(6)
C37 C42 1.394(5)
C38 C39 1.406(6)
C38 C43 1.486(6)
C39 C40 1.371(7)
C39 H39 0.9500
C40 C41 1.367(7)
C40 H40 0.9500
C41 C42 1.391(6)
C41 H41 0.9500
C42 C44 1.503(6)
C43 H43A 0.9800
C43 H43B 0.9800
C43 H43C 0.9800
C44 H44A 0.9800
C44 H44B 0.9800
C44 H44C 0.9800
C45 C50 1.409(6)
C45 C46 1.409(6)
C46 C47 1.388(6)
C46 C51 1.501(6)
C47 C48 1.378(7)
C47 H47 0.9500
C48 C49 1.385(7)
C48 H48 0.9500
C49 C50 1.396(6)
C49 H49 0.9500
C50 C52 1.503(7)
C51 H51A 0.9800
C51 H51B 0.9800
C51 H51C 0.9800
C52 H52A 0.9800
C52 H52B 0.9800
C52 H52C 0.9800
C53 C57 1.435(6)
C53 C54 1.440(6)
C53 C58 1.487(6)
C54 C55 1.450(6)
C54 C59 1.472(6)
C55 C56 1.429(6)
C55 C60 1.493(6)
C56 C57 1.448(6)
C56 C61 1.485(6)
C57 C62 1.463(6)
C58 H58A 0.9800
C58 H58B 0.9800
C58 H58C 0.9800
C59 H59A 0.9800
C59 H59B 0.9800
C59 H59C 0.9800
C60 H60A 0.9800
C60 H60B 0.9800
C60 H60C 0.9800
C61 H61A 0.9800
C61 H61B 0.9800
C61 H61C 0.9800
C62 H62A 0.9800
C62 H62B 0.9800
C62 H62C 0.9800
Cl3 C63 1.750(6)
Cl4 C63 1.739(5)
C63 H63A 0.9900
C63 H63B 0.9900

loop_
_geom_torsion_atom_site_label_1
_geom_torsion_atom_site_label_2
_geom_torsion_atom_site_label_3
_geom_torsion_atom_site_label_4
_geom_torsion
C23 Rh1 N2 C1 178.0(2)
C25 Rh1 N2 C1 103.0(3)
C24 Rh1 N2 C1 141.7(2)
N1 Rh1 N2 C1 3.9(2)
C22 Rh1 N2 C1 -175.7(4)
C26 Rh1 N2 C1 85.4(3)
Cl1 Rh1 N2 C1 -82.1(2)
C23 Rh1 N2 C14 7.0(5)
C25 Rh1 N2 C14 -67.9(4)
C24 Rh1 N2 C14 -29.3(4)
N1 Rh1 N2 C14 -167.1(4)
C22 Rh1 N2 C14 13.3(7)
C26 Rh1 N2 C14 -85.5(5)
Cl1 Rh1 N2 C14 106.9(4)
C1 Rh1 N2 C14 -171.0(6)
N2 Rh1 N1 C5 -169.0(5)
C25 Rh1 N1 C5 83.8(5)
C24 Rh1 N1 C5 116.5(5)
C22 Rh1 N1 C5 10.7(5)
C26 Rh1 N1 C5 42.6(5)
Cl1 Rh1 N1 C5 -78.1(4)
C1 Rh1 N1 C5 -165.3(6)
N2 Rh1 N1 C1 -3.8(2)
C25 Rh1 N1 C1 -110.9(2)
C24 Rh1 N1 C1 -78.2(3)
C22 Rh1 N1 C1 176.0(2)
C26 Rh1 N1 C1 -152.1(2)
Cl1 Rh1 N1 C1 87.2(2)
C14 N2 C1 N1 167.2(3)
Rh1 N2 C1 N1 -5.7(3)
C14 N2 C1 C2 -14.6(7)
Rh1 N2 C1 C2 172.5(4)
C14 N2 C1 Rh1 172.9(4)
C5 N1 C1 N2 175.9(3)
Rh1 N1 C1 N2 5.6(3)
C5 N1 C1 C2 -2.6(6)
Rh1 N1 C1 C2 -172.9(3)
C5 N1 C1 Rh1 170.3(4)
C23 Rh1 C1 N2 -3.6(4)
C25 Rh1 C1 N2 -91.4(3)
C24 Rh1 C1 N2 -46.7(3)
N1 Rh1 C1 N2 -173.5(4)
C22 Rh1 C1 N2 171.8(7)
C26 Rh1 C1 N2 -133.6(3)
Cl1 Rh1 C1 N2 96.3(2)
N2 Rh1 C1 N1 173.5(4)
C23 Rh1 C1 N1 169.9(3)
C25 Rh1 C1 N1 82.1(3)
C24 Rh1 C1 N1 126.8(2)
C22 Rh1 C1 N1 -14.7(8)
C26 Rh1 C1 N1 39.8(3)
Cl1 Rh1 C1 N1 -90.3(2)
N2 C1 C2 C3 -175.6(4)
N1 C1 C2 C3 2.5(6)
C1 C2 C3 C4 -0.7(6)
C2 C3 C4 C5 -1.1(6)
C1 N1 C5 C4 0.7(6)
Rh1 N1 C5 C4 163.5(3)
C1 N1 C5 C6 177.1(3)
Rh1 N1 C5 C6 -20.1(7)
C3 C4 C5 N1 1.2(6)
C3 C4 C5 C6 -175.3(4)
N1 C5 C6 C11 -96.5(4)
C4 C5 C6 C11 80.0(5)
N1 C5 C6 C7 86.2(5)
C4 C5 C6 C7 -97.3(5)
C11 C6 C7 C8 4.1(5)
C5 C6 C7 C8 -178.6(3)
C11 C6 C7 C12 -172.3(4)
C5 C6 C7 C12 5.0(6)
C6 C7 C8 C9 -2.2(6)
C12 C7 C8 C9 174.4(4)
C7 C8 C9 C10 -1.1(6)
C8 C9 C10 C11 2.5(6)
C7 C6 C11 C10 -2.9(5)
C5 C6 C11 C10 179.8(3)
C7 C6 C11 C13 175.9(4)
C5 C6 C11 C13 -1.4(5)
C9 C10 C11 C6 -0.5(6)
C9 C10 C11 C13 -179.3(4)
C1 N2 C14 C19 119.9(4)
Rh1 N2 C14 C19 -71.0(5)
C1 N2 C14 C15 -62.2(5)
Rh1 N2 C14 C15 106.9(4)
C19 C14 C15 C16 -2.8(6)
N2 C14 C15 C16 179.3(3)
C19 C14 C15 C20 176.7(4)
N2 C14 C15 C20 -1.1(5)
C14 C15 C16 C17 1.8(6)
C20 C15 C16 C17 -177.7(4)
C15 C16 C17 C18 0.3(7)
C16 C17 C18 C19 -1.3(7)
C17 C18 C19 C14 0.2(6)
C17 C18 C19 C21 -178.6(4)
C15 C14 C19 C18 1.8(6)
N2 C14 C19 C18 179.6(4)
C15 C14 C19 C21 -179.4(4)
N2 C14 C19 C21 -1.6(6)
N2 Rh1 C22 C26 -127.0(4)
C23 Rh1 C22 C26 -118.4(3)
C25 Rh1 C22 C26 -36.7(2)
C24 Rh1 C22 C26 -79.8(3)
N1 Rh1 C22 C26 53.6(3)
Cl1 Rh1 C22 C26 140.0(2)
C1 Rh1 C22 C26 65.1(8)
N2 Rh1 C22 C23 -8.6(5)
C25 Rh1 C22 C23 81.7(3)
C24 Rh1 C22 C23 38.6(2)
N1 Rh1 C22 C23 172.0(2)
C26 Rh1 C22 C23 118.4(3)
Cl1 Rh1 C22 C23 -101.6(2)
C1 Rh1 C22 C23 -176.5(7)
N2 Rh1 C22 C27 110.2(5)
C23 Rh1 C22 C27 118.8(5)
C25 Rh1 C22 C27 -159.5(4)
C24 Rh1 C22 C27 157.4(4)
N1 Rh1 C22 C27 -69.2(4)
C26 Rh1 C22 C27 -122.8(5)
Cl1 Rh1 C22 C27 17.2(4)
C1 Rh1 C22 C27 -57.7(9)
C26 C22 C23 C24 -2.3(4)
C27 C22 C23 C24 177.4(4)
Rh1 C22 C23 C24 -63.0(3)
C26 C22 C23 C28 -178.0(4)
C27 C22 C23 C28 1.7(6)
Rh1 C22 C23 C28 121.2(4)
C26 C22 C23 Rh1 60.7(3)
C27 C22 C23 Rh1 -119.6(4)
N2 Rh1 C23 C24 -66.8(3)
C25 Rh1 C23 C24 37.0(2)
C22 Rh1 C23 C24 116.6(3)
C26 Rh1 C23 C24 79.9(3)
Cl1 Rh1 C23 C24 -160.9(2)
C1 Rh1 C23 C24 -64.7(4)
N2 Rh1 C23 C22 176.6(2)
C25 Rh1 C23 C22 -79.6(2)
C24 Rh1 C23 C22 -116.6(3)
C26 Rh1 C23 C22 -36.8(2)
Cl1 Rh1 C23 C22 82.4(2)
C1 Rh1 C23 C22 178.7(2)
N2 Rh1 C23 C28 55.9(4)
C25 Rh1 C23 C28 159.7(4)
C24 Rh1 C23 C28 122.7(5)
C22 Rh1 C23 C28 -120.7(5)
C26 Rh1 C23 C28 -157.5(4)
Cl1 Rh1 C23 C28 -38.3(4)
C1 Rh1 C23 C28 58.0(5)
C22 C23 C24 C25 3.6(4)
C28 C23 C24 C25 179.2(4)
Rh1 C23 C24 C25 -60.0(3)
C22 C23 C24 C29 -177.8(4)
C28 C23 C24 C29 -2.2(6)
Rh1 C23 C24 C29 118.7(4)
C22 C23 C24 Rh1 63.6(2)
C28 C23 C24 Rh1 -120.8(4)
N2 Rh1 C24 C23 126.5(2)
C25 Rh1 C24 C23 -119.1(3)
N1 Rh1 C24 C23 -173.6(2)
C22 Rh1 C24 C23 -38.6(2)
C26 Rh1 C24 C23 -80.8(2)
Cl1 Rh1 C24 C23 27.4(3)
C1 Rh1 C24 C23 148.5(2)
N2 Rh1 C24 C25 -114.4(2)
C23 Rh1 C24 C25 119.1(3)
N1 Rh1 C24 C25 -54.5(3)
C22 Rh1 C24 C25 80.5(3)
C26 Rh1 C24 C25 38.3(2)
Cl1 Rh1 C24 C25 146.5(2)
C1 Rh1 C24 C25 -92.4(3)
N2 Rh1 C24 C29 7.4(4)
C23 Rh1 C24 C29 -119.1(5)
C25 Rh1 C24 C29 121.8(5)
N1 Rh1 C24 C29 67.3(5)
C22 Rh1 C24 C29 -157.7(4)
C26 Rh1 C24 C29 160.1(5)
Cl1 Rh1 C24 C29 -91.7(4)
C1 Rh1 C24 C29 29.4(5)
C23 C24 C25 C26 -3.5(4)
C29 C24 C25 C26 177.9(4)
Rh1 C24 C25 C26 -62.7(3)
C23 C24 C25 C30 -177.5(4)
C29 C24 C25 C30 3.9(7)
Rh1 C24 C25 C30 123.3(4)
C23 C24 C25 Rh1 59.2(3)
C29 C24 C25 Rh1 -119.4(4)
N2 Rh1 C25 C24 77.3(3)
C23 Rh1 C25 C24 -37.3(2)
N1 Rh1 C25 C24 144.0(2)
C22 Rh1 C25 C24 -80.7(3)
C26 Rh1 C25 C24 -116.7(3)
Cl1 Rh1 C25 C24 -89.3(4)
C1 Rh1 C25 C24 110.7(2)
N2 Rh1 C25 C26 -166.1(2)
C23 Rh1 C25 C26 79.4(3)
C24 Rh1 C25 C26 116.7(3)
N1 Rh1 C25 C26 -99.3(2)
C22 Rh1 C25 C26 36.0(2)
Cl1 Rh1 C25 C26 27.4(4)
C1 Rh1 C25 C26 -132.6(2)
N2 Rh1 C25 C30 -45.2(5)
C23 Rh1 C25 C30 -159.8(5)
C24 Rh1 C25 C30 -122.5(5)
N1 Rh1 C25 C30 21.5(5)
C22 Rh1 C25 C30 156.8(5)
C26 Rh1 C25 C30 120.8(5)
Cl1 Rh1 C25 C30 148.2(3)
C1 Rh1 C25 C30 -11.7(5)
C23 C22 C26 C25 0.1(4)
C27 C22 C26 C25 -179.6(4)
Rh1 C22 C26 C25 59.0(3)
C23 C22 C26 C31 176.8(3)
C27 C22 C26 C31 -2.9(6)
Rh1 C22 C26 C31 -124.3(4)
C23 C22 C26 Rh1 -58.9(2)
C27 C22 C26 Rh1 121.4(4)
C24 C25 C26 C22 2.1(4)
C30 C25 C26 C22 176.3(4)
Rh1 C25 C26 C22 -59.8(3)
C24 C25 C26 C31 -174.6(3)
C30 C25 C26 C31 -0.4(6)
Rh1 C25 C26 C31 123.5(4)
C24 C25 C26 Rh1 61.9(3)
C30 C25 C26 Rh1 -123.9(4)
N2 Rh1 C26 C22 146.5(3)
C23 Rh1 C26 C22 38.0(2)
C25 Rh1 C26 C22 120.1(3)
C24 Rh1 C26 C22 81.6(3)
N1 Rh1 C26 C22 -145.2(2)
Cl1 Rh1 C26 C22 -48.0(3)
C1 Rh1 C26 C22 -166.1(2)
N2 Rh1 C26 C25 26.3(4)
C23 Rh1 C26 C25 -82.1(3)
C24 Rh1 C26 C25 -38.5(2)
N1 Rh1 C26 C25 94.7(2)
C22 Rh1 C26 C25 -120.1(3)
Cl1 Rh1 C26 C25 -168.1(2)
C1 Rh1 C26 C25 73.7(3)
N2 Rh1 C26 C31 -93.3(5)
C23 Rh1 C26 C31 158.2(5)
C25 Rh1 C26 C31 -119.6(5)
C24 Rh1 C26 C31 -158.1(5)
N1 Rh1 C26 C31 -24.9(5)
C22 Rh1 C26 C31 120.2(5)
Cl1 Rh1 C26 C31 72.2(5)
C1 Rh1 C26 C31 -45.9(5)
C55 Rh2 N4 C32 -155.4(3)
C56 Rh2 N4 C32 172.8(2)
N3 Rh2 N4 C32 -6.2(2)
C54 Rh2 N4 C32 -114.8(3)
C57 Rh2 N4 C32 -167.0(6)
C53 Rh2 N4 C32 -89.1(3)
Cl2 Rh2 N4 C32 78.8(2)
C55 Rh2 N4 C45 15.2(5)
C56 Rh2 N4 C45 -16.5(5)
N3 Rh2 N4 C45 164.5(5)
C54 Rh2 N4 C45 55.9(5)
C57 Rh2 N4 C45 3.7(10)
C53 Rh2 N4 C45 81.5(5)
Cl2 Rh2 N4 C45 -110.5(5)
C32 Rh2 N4 C45 170.7(6)
N4 Rh2 N3 C36 165.2(5)
C55 Rh2 N3 C36 -126.2(5)
C56 Rh2 N3 C36 -11.0(9)
C54 Rh2 N3 C36 -97.1(4)
C57 Rh2 N3 C36 -19.8(5)
C53 Rh2 N3 C36 -56.1(5)
Cl2 Rh2 N3 C36 72.7(4)
C32 Rh2 N3 C36 159.2(6)
N4 Rh2 N3 C32 6.0(2)
C55 Rh2 N3 C32 74.6(3)
C56 Rh2 N3 C32 -170.2(6)
C54 Rh2 N3 C32 103.7(2)
C57 Rh2 N3 C32 -179.0(2)
C53 Rh2 N3 C32 144.7(2)
Cl2 Rh2 N3 C32 -86.5(2)
C45 N4 C32 N3 -163.9(4)
Rh2 N4 C32 N3 9.1(3)
C45 N4 C32 C33 18.9(7)
Rh2 N4 C32 C33 -168.1(4)
C45 N4 C32 Rh2 -172.9(4)
C36 N3 C32 N4 -175.2(3)
Rh2 N3 C32 N4 -8.9(3)
C36 N3 C32 C33 2.3(6)
Rh2 N3 C32 C33 168.6(3)
C36 N3 C32 Rh2 -166.3(4)
C55 Rh2 C32 N4 32.0(3)
C56 Rh2 C32 N4 -16.5(5)
N3 Rh2 C32 N4 169.6(4)
C54 Rh2 C32 N4 77.6(3)
C57 Rh2 C32 N4 171.9(4)
C53 Rh2 C32 N4 122.4(3)
Cl2 Rh2 C32 N4 -99.8(2)
N4 Rh2 C32 N3 -169.6(4)
C55 Rh2 C32 N3 -137.5(2)
C56 Rh2 C32 N3 174.0(4)
C54 Rh2 C32 N3 -91.9(3)
C57 Rh2 C32 N3 2.4(5)
C53 Rh2 C32 N3 -47.2(3)
Cl2 Rh2 C32 N3 90.7(2)
N4 Rh2 C32 C33 119.1(18)
C55 Rh2 C32 C33 151.1(17)
C56 Rh2 C32 C33 102.6(18)
N3 Rh2 C32 C33 -71.4(17)
C54 Rh2 C32 C33 -163.3(17)
C57 Rh2 C32 C33 -69.0(19)
C53 Rh2 C32 C33 -118.6(17)
Cl2 Rh2 C32 C33 19.3(17)
N4 C32 C33 C34 174.2(4)
N3 C32 C33 C34 -2.7(6)
Rh2 C32 C33 C34 62.5(19)
C32 C33 C34 C35 1.4(6)
C33 C34 C35 C36 0.3(6)
C32 N3 C36 C35 -0.6(6)
Rh2 N3 C36 C35 -156.4(3)
C32 N3 C36 C37 -172.5(3)
Rh2 N3 C36 C37 31.7(6)
C34 C35 C36 N3 -0.8(6)
C34 C35 C36 C37 170.9(4)
N3 C36 C37 C38 -98.3(4)
C35 C36 C37 C38 89.7(5)
N3 C36 C37 C42 86.2(5)
C35 C36 C37 C42 -85.7(5)
C42 C37 C38 C39 -0.8(6)
C36 C37 C38 C39 -176.0(4)
C42 C37 C38 C43 175.7(4)
C36 C37 C38 C43 0.4(6)
C37 C38 C39 C40 1.0(7)
C43 C38 C39 C40 -175.4(5)
C38 C39 C40 C41 -1.4(7)
C39 C40 C41 C42 1.7(7)
C40 C41 C42 C37 -1.4(7)
C40 C41 C42 C44 180.0(4)
C38 C37 C42 C41 1.0(6)
C36 C37 C42 C41 176.4(4)
C38 C37 C42 C44 179.6(4)
C36 C37 C42 C44 -5.0(6)
C32 N4 C45 C50 -124.3(4)
Rh2 N4 C45 C50 66.9(6)
C32 N4 C45 C46 58.2(5)
Rh2 N4 C45 C46 -110.7(5)
N4 C45 C46 C47 179.9(4)
C50 C45 C46 C47 2.3(6)
N4 C45 C46 C51 0.2(6)
C50 C45 C46 C51 -177.3(4)
C45 C46 C47 C48 -1.4(7)
C51 C46 C47 C48 178.2(4)
C46 C47 C48 C49 0.2(7)
C47 C48 C49 C50 0.2(7)
C48 C49 C50 C45 0.7(7)
C48 C49 C50 C52 178.6(4)
N4 C45 C50 C49 -179.5(4)
C46 C45 C50 C49 -1.9(6)
N4 C45 C50 C52 2.5(6)
C46 C45 C50 C52 -179.9(4)
N4 Rh2 C53 C57 -161.1(2)
C55 Rh2 C53 C57 -81.4(3)
C56 Rh2 C53 C57 -38.3(2)
N3 Rh2 C53 C57 132.3(2)
C54 Rh2 C53 C57 -119.9(4)
Cl2 Rh2 C53 C57 34.4(3)
C32 Rh2 C53 C57 156.0(2)
N4 Rh2 C53 C54 -41.1(4)
C55 Rh2 C53 C54 38.6(3)
C56 Rh2 C53 C54 81.7(3)
N3 Rh2 C53 C54 -107.8(3)
C57 Rh2 C53 C54 119.9(4)
Cl2 Rh2 C53 C54 154.3(2)
C32 Rh2 C53 C54 -84.0(3)
N4 Rh2 C53 C58 80.1(5)
C55 Rh2 C53 C58 159.8(5)
C56 Rh2 C53 C58 -157.1(5)
N3 Rh2 C53 C58 13.5(5)
C54 Rh2 C53 C58 121.2(6)
C57 Rh2 C53 C58 -118.8(6)
Cl2 Rh2 C53 C58 -84.4(5)
C32 Rh2 C53 C58 37.2(5)
C57 C53 C54 C55 -1.5(4)
C58 C53 C54 C55 176.0(4)
Rh2 C53 C54 C55 -61.1(3)
C57 C53 C54 C59 -175.4(4)
C58 C53 C54 C59 2.1(7)
Rh2 C53 C54 C59 124.9(4)
C57 C53 C54 Rh2 59.7(3)
C58 C53 C54 Rh2 -122.8(4)
N4 Rh2 C54 C53 153.9(2)
C55 Rh2 C54 C53 -117.1(4)
C56 Rh2 C54 C53 -79.7(3)
N3 Rh2 C54 C53 87.1(3)
C57 Rh2 C54 C53 -36.4(3)
Cl2 Rh2 C54 C53 -64.7(5)
C32 Rh2 C54 C53 122.2(2)
N4 Rh2 C54 C55 -89.0(3)
C56 Rh2 C54 C55 37.4(2)
N3 Rh2 C54 C55 -155.8(2)
C57 Rh2 C54 C55 80.7(3)
C53 Rh2 C54 C55 117.1(4)
Cl2 Rh2 C54 C55 52.4(5)
C32 Rh2 C54 C55 -120.7(2)
N4 Rh2 C54 C59 32.0(5)
C55 Rh2 C54 C59 121.0(6)
C56 Rh2 C54 C59 158.4(5)
N3 Rh2 C54 C59 -34.8(5)
C57 Rh2 C54 C59 -158.4(5)
C53 Rh2 C54 C59 -121.9(6)
Cl2 Rh2 C54 C59 173.3(3)
C32 Rh2 C54 C59 0.3(5)
C53 C54 C55 C56 1.0(4)
C59 C54 C55 C56 175.0(4)
Rh2 C54 C55 C56 -61.0(3)
C53 C54 C55 C60 -177.6(4)
C59 C54 C55 C60 -3.7(7)
Rh2 C54 C55 C60 120.3(4)
C53 C54 C55 Rh2 62.1(3)
C59 C54 C55 Rh2 -124.0(4)
N4 Rh2 C55 C56 -139.9(2)
N3 Rh2 C55 C56 162.5(2)
C54 Rh2 C55 C56 118.2(4)
C57 Rh2 C55 C56 37.5(2)
C53 Rh2 C55 C56 80.2(3)
Cl2 Rh2 C55 C56 -40.6(3)
C32 Rh2 C55 C56 -156.1(2)
N4 Rh2 C55 C54 102.0(3)
C56 Rh2 C55 C54 -118.2(4)
N3 Rh2 C55 C54 44.3(4)
C57 Rh2 C55 C54 -80.6(3)
C53 Rh2 C55 C54 -38.0(3)
Cl2 Rh2 C55 C54 -158.8(2)
C32 Rh2 C55 C54 85.8(3)
N4 Rh2 C55 C60 -17.7(5)
C56 Rh2 C55 C60 122.2(5)
N3 Rh2 C55 C60 -75.3(5)
C54 Rh2 C55 C60 -119.6(5)
C57 Rh2 C55 C60 159.7(5)
C53 Rh2 C55 C60 -157.6(5)
Cl2 Rh2 C55 C60 81.6(4)
C32 Rh2 C55 C60 -33.9(5)
C54 C55 C56 C57 -0.2(5)
C60 C55 C56 C57 178.4(4)
Rh2 C55 C56 C57 -61.2(3)
C54 C55 C56 C61 -177.9(4)
C60 C55 C56 C61 0.7(7)
Rh2 C55 C56 C61 121.1(4)
C54 C55 C56 Rh2 61.0(3)
C60 C55 C56 Rh2 -120.4(4)
N4 Rh2 C56 C55 54.9(3)
N3 Rh2 C56 C55 -129.5(6)
C54 Rh2 C56 C55 -38.0(3)
C57 Rh2 C56 C55 -118.6(4)
C53 Rh2 C56 C55 -81.0(3)
Cl2 Rh2 C56 C55 147.6(2)
C32 Rh2 C56 C55 65.8(5)
N4 Rh2 C56 C57 173.5(2)
C55 Rh2 C56 C57 118.6(4)
N3 Rh2 C56 C57 -10.8(8)
C54 Rh2 C56 C57 80.7(3)
C53 Rh2 C56 C57 37.7(2)
Cl2 Rh2 C56 C57 -93.8(2)
C32 Rh2 C56 C57 -175.6(4)
N4 Rh2 C56 C61 -67.5(4)
C55 Rh2 C56 C61 -122.3(5)
N3 Rh2 C56 C61 108.2(7)
C54 Rh2 C56 C61 -160.3(4)
C57 Rh2 C56 C61 119.0(5)
C53 Rh2 C56 C61 156.7(4)
Cl2 Rh2 C56 C61 25.3(4)
C32 Rh2 C56 C61 -56.6(6)
C54 C53 C57 C56 1.3(4)
C58 C53 C57 C56 -176.3(4)
Rh2 C53 C57 C56 60.5(3)
C54 C53 C57 C62 -179.9(4)
C58 C53 C57 C62 2.5(7)
Rh2 C53 C57 C62 -120.7(4)
C54 C53 C57 Rh2 -59.2(3)
C58 C53 C57 Rh2 123.2(4)
C55 C56 C57 C53 -0.7(5)
C61 C56 C57 C53 177.1(4)
Rh2 C56 C57 C53 -61.4(3)
C55 C56 C57 C62 -179.5(4)
C61 C56 C57 C62 -1.7(7)
Rh2 C56 C57 C62 119.8(4)
C55 C56 C57 Rh2 60.7(3)
C61 C56 C57 Rh2 -121.5(4)
N4 Rh2 C57 C53 92.6(7)
C55 Rh2 C57 C53 80.2(3)
C56 Rh2 C57 C53 117.5(4)
N3 Rh2 C57 C53 -65.4(3)
C54 Rh2 C57 C53 36.7(3)
Cl2 Rh2 C57 C53 -153.6(2)
C32 Rh2 C57 C53 -67.1(5)
N4 Rh2 C57 C56 -24.9(8)
C55 Rh2 C57 C56 -37.3(2)
N3 Rh2 C57 C56 177.1(2)
C54 Rh2 C57 C56 -80.8(3)
C53 Rh2 C57 C56 -117.5(4)
Cl2 Rh2 C57 C56 88.9(2)
C32 Rh2 C57 C56 175.5(4)
N4 Rh2 C57 C62 -145.0(6)
C55 Rh2 C57 C62 -157.4(5)
C56 Rh2 C57 C62 -120.1(5)
N3 Rh2 C57 C62 57.0(5)
C54 Rh2 C57 C62 159.1(5)
C53 Rh2 C57 C62 122.4(5)
Cl2 Rh2 C57 C62 -31.2(4)
C32 Rh2 C57 C62 55.4(7)
